data_7063250
loop_
_publ_author_name
Swati,
'Yadav, Sweta'
'Shahid, Omair'
'Prakash, Jai'

_publ_section_title
;
 Syntheses of a series of BaCu2&#x2212;xAgxSe2 (x = 0 -- 1.0) selenides
 and evaluation of their thermoelectric properties
;
_journal_issue 24
_journal_name_full 'New Journal of Chemistry'
_journal_page_first 11129
_journal_page_last 11139
_journal_paper_doi 10.1039/D4NJ00989D
_journal_volume 48
_journal_year 2024
_chemical_formula_sum 'Ba Cu2 Se2'
_chemical_formula_weight 422.34
_space_group_crystal_system orthorhombic
_space_group_IT_number 62
_space_group_name_Hall '-P 2ac 2n'
_space_group_name_H-M_alt 'P n m a'
_audit_creation_method SHELXL-2017/1
_audit_update_record
;
2024-02-13 deposited with the CCDC.	2024-05-20 downloaded from the CCDC.
;
_cell_angle_alpha 90
_cell_angle_beta 90
_cell_angle_gamma 90
_cell_formula_units_Z 4
_cell_length_a 9.6070(4)
_cell_length_b 4.2145(2)
_cell_length_c 10.7860(4)
_cell_measurement_reflns_used 6288
_cell_measurement_temperature 298(2)
_cell_measurement_theta_max 30.4
_cell_measurement_theta_min 3.8
_cell_volume 436.71(3)
_computing_cell_refinement 'Bruker SAINT'
_computing_data_collection 'Bruker APEX2'
_computing_data_reduction 'Bruker SAINT'
_computing_molecular_graphics 'Bruker SHELXTL'
_computing_publication_material 'Bruker SHELXTL'
_computing_structure_refinement 'SHELXL-2017/1 (Sheldrick, 2017)'
_computing_structure_solution 'SHELXT 2014/5 (Sheldrick, 2014)'
_diffrn_ambient_temperature 298(2)
_diffrn_measured_fraction_theta_full 1.000
_diffrn_measured_fraction_theta_max 0.999
_diffrn_measurement_device_type 'Bruker APEX-II CCD'
_diffrn_measurement_method '\f and \w scans'
_diffrn_radiation_type MoK\a
_diffrn_radiation_wavelength 0.71073
_diffrn_reflns_av_R_equivalents 0.0620
_diffrn_reflns_av_unetI/netI 0.0353
_diffrn_reflns_Laue_measured_fraction_full 1.000
_diffrn_reflns_Laue_measured_fraction_max 0.999
_diffrn_reflns_limit_h_max 13
_diffrn_reflns_limit_h_min -13
_diffrn_reflns_limit_k_max 6
_diffrn_reflns_limit_k_min -6
_diffrn_reflns_limit_l_max 15
_diffrn_reflns_limit_l_min -12
_diffrn_reflns_number 6288
_diffrn_reflns_point_group_measured_fraction_full 1.000
_diffrn_reflns_point_group_measured_fraction_max 0.999
_diffrn_reflns_theta_full 25.242
_diffrn_reflns_theta_max 30.553
_diffrn_reflns_theta_min 2.839
_diffrn_source 'micro-focus sealed X-ray tube'
_exptl_absorpt_coefficient_mu 35.016
_exptl_absorpt_correction_T_max 0.7461
_exptl_absorpt_correction_T_min 0.4824
_exptl_absorpt_correction_type multi-scan
_exptl_absorpt_process_details multi-scan
_exptl_crystal_colour black
_exptl_crystal_density_diffrn 6.424
_exptl_crystal_description block
_exptl_crystal_F_000 728
_exptl_crystal_size_max 0.075
_exptl_crystal_size_mid 0.054
_exptl_crystal_size_min 0.048
_refine_diff_density_max 1.201
_refine_diff_density_min -1.140
_refine_diff_density_rms 0.266
_refine_ls_extinction_coef 0.0058(3)
_refine_ls_extinction_expression Fc^*^=kFc[1+0.001xFc^2^\l^3^/sin(2\q)]^-1/4^
_refine_ls_extinction_method 'SHELXL-2017/1 (Sheldrick 2017)'
_refine_ls_goodness_of_fit_ref 1.053
_refine_ls_hydrogen_treatment undef
_refine_ls_matrix_type full
_refine_ls_number_parameters 32
_refine_ls_number_reflns 749
_refine_ls_number_restraints 0
_refine_ls_restrained_S_all 1.053
_refine_ls_R_factor_all 0.0300
_refine_ls_R_factor_gt 0.0213
_refine_ls_shift/su_max 0.000
_refine_ls_shift/su_mean 0.000
_refine_ls_structure_factor_coef Fsqd
_refine_ls_weighting_details 'w=1/[\s^2^(Fo^2^)+(0.0104P)^2^+0.4648P] where P=(Fo^2^+2Fc^2^)/3'
_refine_ls_weighting_scheme calc
_refine_ls_wR_factor_gt 0.0402
_refine_ls_wR_factor_ref 0.0427
_reflns_Friedel_coverage 0.000
_reflns_number_gt 644
_reflns_number_total 749
_reflns_threshold_expression 'I > 2\s(I)'
_cod_data_source_file d4nj00989d2.cif
_cod_data_source_block BaCu2Se2
_cod_depositor_comments 'Adding full bibliography for 7063250--7063254.cif.'
_cod_database_code 7063250
_shelx_shelxl_version_number 2017/1
_shelx_space_group_comment
;
The symmetry employed for this shelxl refinement is uniquely defined
by the following loop, which should always be used as a source of
symmetry information in preference to the above space-group names.
They are only intended as comments.
;
_exptl_absorpt_special_details SADABS-2016/2

loop_
_space_group_symop_operation_xyz
'x, y, z'
'-x+1/2, -y, z+1/2'
'-x, y+1/2, -z'
'x+1/2, -y+1/2, -z+1/2'
'-x, -y, -z'
'x-1/2, y, -z-1/2'
'x, -y-1/2, z'
'-x-1/2, y-1/2, z-1/2'

loop_
_atom_site_label
_atom_site_type_symbol
_atom_site_fract_x
_atom_site_fract_y
_atom_site_fract_z
_atom_site_U_iso_or_equiv
_atom_site_adp_type
_atom_site_occupancy
_atom_site_site_symmetry_order
_atom_site_calc_flag
_atom_site_refinement_flags_posn
_atom_site_refinement_flags_adp
_atom_site_refinement_flags_occupancy
_atom_site_disorder_assembly
_atom_site_disorder_group
Ba1 Ba 0.24081(3) 0.250000 0.32277(3) 0.00950(11) Uani 1 2 d S T P . .
Cu1 Cu 0.05601(8) 0.250000 0.60977(7) 0.01707(18) Uani 1 2 d S T P . .
Cu2 Cu 0.07968(8) 0.250000 0.04462(7) 0.01679(18) Uani 1 2 d S T P . .
Se1 Se 0.33948(6) 0.250000 0.03864(5) 0.00797(13) Uani 1 2 d S T P . .
Se2 Se 0.48047(6) 0.250000 0.66988(5) 0.00863(13) Uani 1 2 d S T P . .

loop_
_atom_site_aniso_label
_atom_site_aniso_U_11
_atom_site_aniso_U_22
_atom_site_aniso_U_33
_atom_site_aniso_U_23
_atom_site_aniso_U_13
_atom_site_aniso_U_12
Ba1 0.01194(18) 0.00785(17) 0.00872(18) 0.000 0.00063(12) 0.000
Cu1 0.0199(4) 0.0139(4) 0.0174(4) 0.000 0.0047(3) 0.000
Cu2 0.0144(4) 0.0202(4) 0.0158(4) 0.000 -0.0008(3) 0.000
Se1 0.0089(3) 0.0073(3) 0.0078(3) 0.000 0.0003(2) 0.000
Se2 0.0105(3) 0.0077(3) 0.0078(3) 0.000 0.0001(2) 0.000

loop_
_atom_type_symbol
_atom_type_description
_atom_type_scat_dispersion_real
_atom_type_scat_dispersion_imag
_atom_type_scat_source
Ba Ba -0.3244 2.2819 'International Tables Vol C Tables 4.2.6.8 and 6.1.1.4'
Cu Cu 0.3201 1.2651 'International Tables Vol C Tables 4.2.6.8 and 6.1.1.4'
Se Se -0.0929 2.2259 'International Tables Vol C Tables 4.2.6.8 and 6.1.1.4'

loop_
_geom_angle_atom_site_label_1
_geom_angle_atom_site_label_2
_geom_angle_atom_site_label_3
_geom_angle
_geom_angle_site_symmetry_1
_geom_angle_site_symmetry_3
_geom_angle_publ_flag
Se1 Ba1 Se1 139.322(8) . 2_565 ?
Se1 Ba1 Se1 139.322(8) . 2 ?
Se1 Ba1 Se1 81.331(15) 2_565 2 ?
Se1 Ba1 Cu2 44.481(16) . . ?
Se1 Ba1 Cu2 122.039(13) 2_565 . ?
Se1 Ba1 Cu2 122.039(13) 2 . ?
Se1 Ba1 Se2 77.881(13) . 5_666 ?
Se1 Ba1 Se2 76.572(12) 2_565 5_666 ?
Se1 Ba1 Se2 124.998(16) 2 5_666 ?
Cu2 Ba1 Se2 112.390(15) . 5_666 ?
Se1 Ba1 Se2 77.881(13) . 5_656 ?
Se1 Ba1 Se2 124.997(16) 2_565 5_656 ?
Se1 Ba1 Se2 76.572(12) 2 5_656 ?
Cu2 Ba1 Se2 112.390(15) . 5_656 ?
Se2 Ba1 Se2 76.379(14) 5_666 5_656 ?
Se1 Ba1 Se2 73.910(13) . 2_554 ?
Se1 Ba1 Se2 126.932(16) 2_565 2_554 ?
Se1 Ba1 Se2 78.301(12) 2 2_554 ?
Cu2 Ba1 Se2 44.435(10) . 2_554 ?
Se2 Ba1 Se2 151.783(12) 5_666 2_554 ?
Se2 Ba1 Se2 96.817(6) 5_656 2_554 ?
Se1 Ba1 Se2 73.910(13) . 2_564 ?
Se1 Ba1 Se2 78.301(12) 2_565 2_564 ?
Se1 Ba1 Se2 126.932(16) 2 2_564 ?
Cu2 Ba1 Se2 44.435(10) . 2_564 ?
Se2 Ba1 Se2 96.817(6) 5_666 2_564 ?
Se2 Ba1 Se2 151.783(12) 5_656 2_564 ?
Se2 Ba1 Se2 76.139(13) 2_554 2_564 ?
Se1 Ba1 Cu2 96.532(18) . 6_656 ?
Se1 Ba1 Cu2 85.914(15) 2_565 6_656 ?
Se1 Ba1 Cu2 85.914(15) 2 6_656 ?
Cu2 Ba1 Cu2 141.01(2) . 6_656 ?
Se2 Ba1 Cu2 43.230(9) 5_666 6_656 ?
Se2 Ba1 Cu2 43.230(9) 5_656 6_656 ?
Se2 Ba1 Cu2 139.783(9) 2_554 6_656 ?
Se2 Ba1 Cu2 139.783(9) 2_564 6_656 ?
Se1 Ba1 Cu1 167.35(2) . . ?
Se1 Ba1 Cu1 41.988(8) 2_565 . ?
Se1 Ba1 Cu1 41.988(8) 2 . ?
Cu2 Ba1 Cu1 122.87(2) . . ?
Se2 Ba1 Cu1 111.757(15) 5_666 . ?
Se2 Ba1 Cu1 111.757(15) 5_656 . ?
Se2 Ba1 Cu1 96.264(15) 2_554 . ?
Se2 Ba1 Cu1 96.264(15) 2_564 . ?
Cu2 Ba1 Cu1 96.114(19) 6_656 . ?
Se1 Ba1 Cu1 115.142(16) . 5_556 ?
Se1 Ba1 Cu1 92.676(15) 2_565 5_556 ?
Se1 Ba1 Cu1 44.598(15) 2 5_556 ?
Cu2 Ba1 Cu1 79.479(17) . 5_556 ?
Se2 Ba1 Cu1 166.955(18) 5_666 5_556 ?
Se2 Ba1 Cu1 104.733(10) 5_656 5_556 ?
Se2 Ba1 Cu1 41.232(15) 2_554 5_556 ?
Se2 Ba1 Cu1 88.047(14) 2_564 5_556 ?
Cu2 Ba1 Cu1 129.821(15) 6_656 5_556 ?
Cu1 Ba1 Cu1 55.506(18) . 5_556 ?
Se1 Ba1 Cu1 115.142(16) . 5_566 ?
Se1 Ba1 Cu1 44.598(15) 2_565 5_566 ?
Se1 Ba1 Cu1 92.676(15) 2 5_566 ?
Cu2 Ba1 Cu1 79.479(17) . 5_566 ?
Se2 Ba1 Cu1 104.733(10) 5_666 5_566 ?
Se2 Ba1 Cu1 166.955(18) 5_656 5_566 ?
Se2 Ba1 Cu1 88.047(14) 2_554 5_566 ?
Se2 Ba1 Cu1 41.232(15) 2_564 5_566 ?
Cu2 Ba1 Cu1 129.821(15) 6_656 5_566 ?
Cu1 Ba1 Cu1 55.506(18) . 5_566 ?
Cu1 Ba1 Cu1 71.208(15) 5_556 5_566 ?
Se1 Cu1 Se1 118.11(4) 2_565 2 ?
Se1 Cu1 Se2 114.71(2) 2_565 6_557 ?
Se1 Cu1 Se2 114.71(2) 2 6_557 ?
Se1 Cu1 Se1 97.67(2) 2_565 6_556 ?
Se1 Cu1 Se1 97.67(2) 2 6_556 ?
Se2 Cu1 Se1 110.60(3) 6_557 6_556 ?
Se1 Cu1 Ba1 61.697(19) 2_565 . ?
Se1 Cu1 Ba1 61.697(19) 2 . ?
Se2 Cu1 Ba1 167.15(3) 6_557 . ?
Se1 Cu1 Ba1 82.25(2) 6_556 . ?
Se1 Cu1 Ba1 152.13(3) 2_565 5_556 ?
Se1 Cu1 Ba1 83.418(15) 2 5_556 ?
Se2 Cu1 Ba1 65.016(18) 6_557 5_556 ?
Se1 Cu1 Ba1 59.886(16) 6_556 5_556 ?
Ba1 Cu1 Ba1 124.495(18) . 5_556 ?
Se1 Cu1 Ba1 83.418(15) 2_565 5_566 ?
Se1 Cu1 Ba1 152.13(3) 2 5_566 ?
Se2 Cu1 Ba1 65.016(18) 6_557 5_566 ?
Se1 Cu1 Ba1 59.886(16) 6_556 5_566 ?
Ba1 Cu1 Ba1 124.495(18) . 5_566 ?
Ba1 Cu1 Ba1 71.209(15) 5_556 5_566 ?
Se1 Cu1 Ba1 59.124(18) 2_565 2_565 ?
Se1 Cu1 Ba1 118.00(3) 2 2_565 ?
Se2 Cu1 Ba1 63.745(18) 6_557 2_565 ?
Se1 Cu1 Ba1 143.274(11) 6_556 2_565 ?
Ba1 Cu1 Ba1 106.129(17) . 2_565 ?
Ba1 Cu1 Ba1 128.76(2) 5_556 2_565 ?
Ba1 Cu1 Ba1 87.649(10) 5_566 2_565 ?
Se1 Cu1 Ba1 118.00(3) 2_565 2 ?
Se1 Cu1 Ba1 59.124(18) 2 2 ?
Se2 Cu1 Ba1 63.745(18) 6_557 2 ?
Se1 Cu1 Ba1 143.274(11) 6_556 2 ?
Ba1 Cu1 Ba1 106.129(17) . 2 ?
Ba1 Cu1 Ba1 87.649(10) 5_556 2 ?
Ba1 Cu1 Ba1 128.76(2) 5_566 2 ?
Ba1 Cu1 Ba1 69.908(15) 2_565 2 ?
Se1 Cu2 Se2 110.91(3) . 6_556 ?
Se1 Cu2 Se2 103.79(2) . 2_564 ?
Se2 Cu2 Se2 113.62(2) 6_556 2_564 ?
Se1 Cu2 Se2 103.79(2) . 2_554 ?
Se2 Cu2 Se2 113.62(2) 6_556 2_554 ?
Se2 Cu2 Se2 110.22(3) 2_564 2_554 ?
Se1 Cu2 Cu2 122.83(3) . 5 ?
Se2 Cu2 Cu2 57.96(3) 6_556 5 ?
Se2 Cu2 Cu2 132.90(5) 2_564 5 ?
Se2 Cu2 Cu2 55.655(19) 2_554 5 ?
Se1 Cu2 Cu2 122.83(3) . 5_565 ?
Se2 Cu2 Cu2 57.96(3) 6_556 5_565 ?
Se2 Cu2 Cu2 55.655(19) 2_564 5_565 ?
Se2 Cu2 Cu2 132.90(5) 2_554 5_565 ?
Cu2 Cu2 Cu2 98.73(5) 5 5_565 ?
Se1 Cu2 Ba1 64.19(2) . . ?
Se2 Cu2 Ba1 175.10(3) 6_556 . ?
Se2 Cu2 Ba1 68.638(19) 2_564 . ?
Se2 Cu2 Ba1 68.639(19) 2_554 . ?
Cu2 Cu2 Ba1 124.11(3) 5 . ?
Cu2 Cu2 Ba1 124.11(3) 5_565 . ?
Se1 Cu2 Ba1 157.76(3) . 6_556 ?
Se2 Cu2 Ba1 91.33(2) 6_556 6_556 ?
Se2 Cu2 Ba1 65.324(19) 2_564 6_556 ?
Se2 Cu2 Ba1 65.324(19) 2_554 6_556 ?
Cu2 Cu2 Ba1 68.57(3) 5 6_556 ?
Cu2 Cu2 Ba1 68.57(3) 5_565 6_556 ?
Ba1 Cu2 Ba1 93.572(18) . 6_556 ?
Se1 Cu2 Ba1 60.487(17) . 2_554 ?
Se2 Cu2 Ba1 64.587(17) 6_556 2_554 ?
Se2 Cu2 Ba1 158.59(2) 2_564 2_554 ?
Se2 Cu2 Ba1 88.703(13) 2_554 2_554 ?
Cu2 Cu2 Ba1 65.94(2) 5 2_554 ?
Cu2 Cu2 Ba1 118.34(4) 5_565 2_554 ?
Ba1 Cu2 Ba1 111.621(18) . 2_554 ?
Ba1 Cu2 Ba1 134.516(15) 6_556 2_554 ?
Se1 Cu2 Ba1 60.487(17) . 2_564 ?
Se2 Cu2 Ba1 64.587(17) 6_556 2_564 ?
Se2 Cu2 Ba1 88.703(13) 2_564 2_564 ?
Se2 Cu2 Ba1 158.59(2) 2_554 2_564 ?
Cu2 Cu2 Ba1 118.34(4) 5 2_564 ?
Cu2 Cu2 Ba1 65.94(2) 5_565 2_564 ?
Ba1 Cu2 Ba1 111.621(18) . 2_564 ?
Ba1 Cu2 Ba1 134.516(15) 6_556 2_564 ?
Ba1 Cu2 Ba1 71.085(15) 2_554 2_564 ?
Cu1 Se1 Cu1 118.10(4) 2_564 2_554 ?
Cu1 Se1 Cu2 113.60(2) 2_564 . ?
Cu1 Se1 Cu2 113.60(2) 2_554 . ?
Cu1 Se1 Cu1 82.33(2) 2_564 6_656 ?
Cu1 Se1 Cu1 82.33(2) 2_554 6_656 ?
Cu2 Se1 Cu1 143.90(3) . 6_656 ?
Cu1 Se1 Ba1 79.77(2) 2_564 . ?
Cu1 Se1 Ba1 79.77(2) 2_554 . ?
Cu2 Se1 Ba1 71.33(2) . . ?
Cu1 Se1 Ba1 144.77(3) 6_656 . ?
Cu1 Se1 Ba1 151.78(3) 2_564 2_554 ?
Cu1 Se1 Ba1 76.316(17) 2_554 2_554 ?
Cu2 Se1 Ba1 77.299(18) . 2_554 ?
Cu1 Se1 Ba1 75.516(17) 6_656 2_554 ?
Ba1 Se1 Ba1 128.127(12) . 2_554 ?
Cu1 Se1 Ba1 76.316(17) 2_564 2_564 ?
Cu1 Se1 Ba1 151.78(3) 2_554 2_564 ?
Cu2 Se1 Ba1 77.299(18) . 2_564 ?
Cu1 Se1 Ba1 75.516(17) 6_656 2_564 ?
Ba1 Se1 Ba1 128.127(12) . 2_564 ?
Ba1 Se1 Ba1 81.330(15) 2_554 2_564 ?
Cu1 Se2 Cu2 140.63(3) 6_657 6_656 ?
Cu1 Se2 Cu2 124.658(17) 6_657 2 ?
Cu2 Se2 Cu2 66.38(2) 6_656 2 ?
Cu1 Se2 Cu2 124.658(17) 6_657 2_565 ?
Cu2 Se2 Cu2 66.38(2) 6_656 2_565 ?
Cu2 Se2 Cu2 110.22(3) 2 2_565 ?
Cu1 Se2 Ba1 75.421(19) 6_657 5_666 ?
Cu2 Se2 Ba1 73.877(18) 6_656 5_666 ?
Cu2 Se2 Ba1 134.11(3) 2 5_666 ?
Cu2 Se2 Ba1 71.446(18) 2_565 5_666 ?
Cu1 Se2 Ba1 75.421(19) 6_657 5_656 ?
Cu2 Se2 Ba1 73.877(18) 6_656 5_656 ?
Cu2 Se2 Ba1 71.446(18) 2 5_656 ?
Cu2 Se2 Ba1 134.11(3) 2_565 5_656 ?
Ba1 Se2 Ba1 76.379(14) 5_666 5_656 ?
Cu1 Se2 Ba1 73.751(18) 6_657 2 ?
Cu2 Se2 Ba1 133.085(15) 6_656 2 ?
Cu2 Se2 Ba1 66.925(18) 2 2 ?
Cu2 Se2 Ba1 128.29(3) 2_565 2 ?
Ba1 Se2 Ba1 149.171(17) 5_666 2 ?
Ba1 Se2 Ba1 95.522(6) 5_656 2 ?
Cu1 Se2 Ba1 73.751(18) 6_657 2_565 ?
Cu2 Se2 Ba1 133.085(15) 6_656 2_565 ?
Cu2 Se2 Ba1 128.29(3) 2 2_565 ?
Cu2 Se2 Ba1 66.925(18) 2_565 2_565 ?
Ba1 Se2 Ba1 95.522(6) 5_666 2_565 ?
Ba1 Se2 Ba1 149.171(17) 5_656 2_565 ?
Ba1 Se2 Ba1 76.140(13) 2 2_565 ?

loop_
_geom_bond_atom_site_label_1
_geom_bond_atom_site_label_2
_geom_bond_distance
_geom_bond_site_symmetry_2
_geom_bond_publ_flag
Ba1 Se1 3.2078(6) . ?
Ba1 Se1 3.2338(5) 2_565 ?
Ba1 Se1 3.2338(5) 2 ?
Ba1 Cu2 3.3760(8) . ?
Ba1 Se2 3.4083(5) 5_666 ?
Ba1 Se2 3.4083(5) 5_656 ?
Ba1 Se2 3.4174(5) 2_554 ?
Ba1 Se2 3.4174(5) 2_564 ?
Ba1 Cu2 3.5559(8) 6_656 ?
Ba1 Cu1 3.5686(8) . ?
Ba1 Cu1 3.6196(7) 5_556 ?
Ba1 Cu1 3.6196(7) 5_566 ?
Cu1 Se1 2.4570(5) 2_565 ?
Cu1 Se1 2.4570(5) 2 ?
Cu1 Se2 2.4850(9) 6_557 ?
Cu1 Se1 2.6248(9) 6_556 ?
Cu2 Se1 2.4968(9) . ?
Cu2 Se2 2.5022(9) 6_556 ?
Cu2 Se2 2.5690(5) 2_564 ?
Cu2 Se2 2.5690(5) 2_554 ?
Cu2 Cu2 2.7768(10) 5 ?
Cu2 Cu2 2.7768(10) 5_565 ?
